data_4063490
loop_
_publ_author_name
'Bouyahyi, Miloud'
'Roisnel, Thierry'
'Carpentier, Jean-Fran\,cois'

_publ_section_title
;
 Aluminum Complexes of Fluorinated \b-Diketonate Ligands: Syntheses,
 Structures, Intramolecular Reduction, and Use in Ring-Opening
 Polymerization of Lactide
;
_journal_issue 2
_journal_name_full Organometallics
_journal_page_first 491
_journal_page_last 500
_journal_paper_doi 10.1021/om9009312
_journal_volume 29
_journal_year 2010
_chemical_compound_source 'synthesis as described'
_chemical_formula_moiety 'C37 H33 Al3 F30 O14'
_chemical_formula_sum 'C37 H33 Al3 F30 O14'
_chemical_formula_weight 1352.57
_chemical_name_systematic
;
 ?
;
_space_group_IT_number 2
_symmetry_cell_setting triclinic
_symmetry_Int_Tables_number 2
_symmetry_space_group_name_Hall '-P 1'
_symmetry_space_group_name_H-M 'P -1'
_atom_sites_solution_hydrogens geom
_atom_sites_solution_primary direct
_atom_sites_solution_secondary difmap
_audit_conform_dict_location ftp://ftp.iucr.org/pub/cif_core.dic
_audit_conform_dict_name cif_core.dic
_audit_conform_dict_version 2.4
_audit_creation_date 2008-11-12T15:33:49-00:00
_audit_creation_method 'WinGX routine CIF_UPDATE'
_cell_angle_alpha 79.265(5)
_cell_angle_beta 87.784(5)
_cell_angle_gamma 89.005(5)
_cell_formula_units_Z 2
_cell_length_a 10.3008(8)
_cell_length_b 15.9639(16)
_cell_length_c 16.4759(16)
_cell_measurement_reflns_used 1214
_cell_measurement_temperature 100(2)
_cell_measurement_theta_max 19.43
_cell_measurement_theta_min 2.31
_cell_measurement_wavelength 0.71073
_cell_volume 2659.8(4)
_computing_cell_refinement 'Bruker SMART, 2006'
_computing_data_collection 'Bruker SMART, 2006'
_computing_data_reduction 'Bruker SAINT, 2006'
_computing_molecular_graphics 'Ortep-3 for Windows (Farrugia, 1997)'
_computing_publication_material 'WinGX publication routines (Farrugia, 1999)'
_computing_structure_refinement 'SHELXL-97 (Sheldrick, 1997)'
_computing_structure_solution 'SIR97 (Altomare et al., 1999)'
_diffrn_ambient_temperature 100(2)
_diffrn_detector 'CCD plate'
_diffrn_measured_fraction_theta_full 0.99
_diffrn_measured_fraction_theta_max 0.99
_diffrn_measurement_device_type 'APEXII, Bruker-AXS'
_diffrn_measurement_method 'CCD rotation images, thin slices'
_diffrn_radiation_monochromator graphite
_diffrn_radiation_probe x-ray
_diffrn_radiation_type MoK\a
_diffrn_radiation_wavelength 0.71073
_diffrn_reflns_av_R_equivalents 0.144
_diffrn_reflns_av_unetI/netI 0.2366
_diffrn_reflns_limit_h_max 13
_diffrn_reflns_limit_h_min -13
_diffrn_reflns_limit_k_max 20
_diffrn_reflns_limit_k_min -20
_diffrn_reflns_limit_l_max 21
_diffrn_reflns_limit_l_min -21
_diffrn_reflns_number 34928
_diffrn_reflns_theta_full 27.48
_diffrn_reflns_theta_max 27.48
_diffrn_reflns_theta_min 3.59
_exptl_absorpt_coefficient_mu 0.236
_exptl_absorpt_correction_T_max 0.995
_exptl_absorpt_correction_T_min 0.766
_exptl_absorpt_correction_type multi-scan
_exptl_absorpt_process_details
;
  [Sheldrick, G.M. (2002). SADABS Bruker AXS Inc., Madison, Wisconsin, USA]
;
_exptl_crystal_colour colourless
_exptl_crystal_density_diffrn 1.689
_exptl_crystal_density_method 'not measured'
_exptl_crystal_description stick
_exptl_crystal_F_000 1352
_exptl_crystal_size_max 0.12
_exptl_crystal_size_mid 0.04
_exptl_crystal_size_min 0.02
_refine_diff_density_max 1.769
_refine_diff_density_min -1.146
_refine_diff_density_rms 0.132
_refine_ls_extinction_method none
_refine_ls_goodness_of_fit_ref 1.031
_refine_ls_hydrogen_treatment constr
_refine_ls_matrix_type full
_refine_ls_number_parameters 757
_refine_ls_number_reflns 12093
_refine_ls_number_restraints 0
_refine_ls_restrained_S_all 1.031
_refine_ls_R_factor_all 0.2624
_refine_ls_R_factor_gt 0.1102
_refine_ls_shift/su_max 0.197
_refine_ls_shift/su_mean 0.006
_refine_ls_structure_factor_coef Fsqd
_refine_ls_weighting_details 'calc w=1/[\s^2^(Fo^2^)+(0.1682P)^2^+0.0000P] where P=(Fo^2^+2Fc^2^)/3'
_refine_ls_weighting_scheme calc
_refine_ls_wR_factor_gt 0.2771
_refine_ls_wR_factor_ref 0.3623
_reflns_number_gt 4434
_reflns_number_total 12093
_reflns_threshold_expression >2sigma(I)
_cod_data_source_file om9009312_si_002.cif
_cod_data_source_block Complex_5
_cod_database_code 4063490

loop_
_symmetry_equiv_pos_as_xyz
'x, y, z'
'-x, -y, -z'

loop_
_atom_site_label
_atom_site_type_symbol
_atom_site_fract_x
_atom_site_fract_y
_atom_site_fract_z
_atom_site_U_iso_or_equiv
_atom_site_adp_type
_atom_site_occupancy
_atom_site_calc_flag
_atom_site_refinement_flags
_atom_site_disorder_assembly
_atom_site_disorder_group
Al3 Al 0.7569(2) 0.14366(15) 0.23741(15) 0.0204(6) Uani 1 d . . .
Al1 Al 0.7424(2) 0.47779(14) 0.24882(14) 0.0183(5) Uani 1 d . . .
Al2 Al 0.8021(2) 0.29743(14) 0.30324(14) 0.0173(5) Uani 1 d . . .
O13 O 0.7775(5) 0.5647(3) 0.1525(3) 0.0217(12) Uani 1 d . . .
O21 O 0.9605(5) 0.3303(3) 0.3473(3) 0.0210(12) Uani 1 d . . .
F171 F 1.2094(4) 0.3632(4) 0.3584(3) 0.0439(14) Uani 1 d . . .
O11 O 0.9029(5) 0.5165(3) 0.2869(3) 0.0229(12) Uani 1 d . . .
F103 F 0.2965(4) 0.5672(3) 0.1231(3) 0.0381(13) Uani 1 d . . .
O31 O 0.7531(5) 0.0734(3) 0.3478(3) 0.0265(13) Uani 1 d . . .
O34 O 0.7589(5) 0.1882(3) 0.1196(3) 0.0224(12) Uani 1 d . . .
O12 O 0.6583(6) 0.5667(4) 0.2950(4) 0.0274(14) Uani 1 d . . .
O22 O 0.7709(5) 0.2266(3) 0.4125(3) 0.0217(12) Uani 1 d . . .
O35 O 0.6695(4) 0.2362(3) 0.2659(3) 0.0171(11) Uani 1 d . . .
F213 F 0.6667(5) 0.1221(4) 0.5390(3) 0.0528(17) Uani 1 d . . .
O23 O 0.7071(4) 0.3899(3) 0.3371(3) 0.0180(12) Uani 1 d . . .
F101 F 0.3199(4) 0.4454(3) 0.2021(3) 0.0471(15) Uani 1 d . . .
F212 F 0.8469(5) 0.1138(4) 0.6018(4) 0.0636(19) Uani 1 d . . .
F371 F 0.7286(7) 0.1448(4) -0.0782(3) 0.0615(18) Uani 1 d . . .
O14 O 0.5765(5) 0.4662(3) 0.2013(3) 0.0228(12) Uani 1 d . . .
O20 O 0.8204(4) 0.3863(3) 0.2115(3) 0.0156(11) Uani 1 d . . .
F173 F 1.2072(5) 0.3077(4) 0.4879(3) 0.0500(16) Uani 1 d . . .
O24 O 0.8930(4) 0.2085(3) 0.2598(3) 0.0195(12) Uani 1 d . . .
O32 O 0.6065(5) 0.0823(3) 0.2164(4) 0.0266(13) Uani 1 d . . .
F172 F 1.1124(5) 0.4279(3) 0.4461(4) 0.0502(15) Uani 1 d . . .
F102 F 0.3796(7) 0.4602(4) 0.0760(4) 0.070(2) Uani 1 d . . .
F373 F 0.6332(6) 0.2422(4) -0.0204(4) 0.0674(19) Uani 1 d . . .
F372 F 0.8366(6) 0.2493(4) -0.0523(3) 0.0619(18) Uani 1 d . . .
C18 C 1.0098(7) 0.3065(5) 0.4184(5) 0.0188(17) Uani 1 d . . .
F281 F 0.8432(6) -0.0119(4) 0.4844(4) 0.0661(19) Uani 1 d . . .
C20 C 0.8363(8) 0.2156(5) 0.4778(5) 0.0246(19) Uani 1 d . . .
F211 F 0.7186(6) 0.2202(4) 0.6016(4) 0.0674(19) Uani 1 d . . .
O33 O 0.8585(5) 0.0485(3) 0.2117(4) 0.0265(13) Uani 1 d . . .
F11 F 1.1573(5) 0.5529(4) 0.2957(4) 0.0657(19) Uani 1 d . . .
C22 C 1.0347(7) 0.1933(5) 0.2562(5) 0.0233(18) Uani 1 d . . .
H22 H 1.0781 0.2457 0.2665 0.028 Uiso 1 calc R . .
F322 F 0.4984(7) -0.0445(5) 0.1447(5) 0.090(3) Uani 1 d . . .
F321 F 0.3977(6) -0.0906(4) 0.2568(4) 0.071(2) Uani 1 d . . .
F51 F 0.5314(7) 0.6752(4) 0.3870(4) 0.072(2) Uani 1 d . . .
C21. C 0.7667(9) 0.1638(6) 0.5549(5) 0.032(2) Uani 1 d . . .
F331 F 1.0503(7) -0.0635(4) 0.1801(5) 0.087(3) Uani 1 d . . .
F333 F 0.9381(7) -0.0949(4) 0.0824(4) 0.0702(19) Uani 1 d . . .
C27 C 0.4612(7) 0.2005(5) 0.3383(5) 0.0278(19) Uani 1 d . . .
H27A H 0.5047 0.2006 0.3901 0.042 Uiso 1 calc R . .
H27B H 0.4615 0.1425 0.3267 0.042 Uiso 1 calc R . .
H27C H 0.3714 0.2207 0.3432 0.042 Uiso 1 calc R . .
C19 C 0.9559(7) 0.2509(5) 0.4848(5) 0.0261(19) Uani 1 d . . .
H19 H 1.0007 0.2371 0.5349 0.031 Uiso 1 calc R . .
C13 C 0.8100(8) 0.4072(5) 0.0604(5) 0.0258(19) Uani 1 d . . .
H13A H 0.731 0.3728 0.0676 0.039 Uiso 1 calc R . .
H13B H 0.8591 0.3976 0.0107 0.039 Uiso 1 calc R . .
H13C H 0.7862 0.4677 0.0544 0.039 Uiso 1 calc R . .
F332 F 0.8644(7) -0.1263(4) 0.2071(5) 0.082(2) Uani 1 d . . .
C11 C 0.8930(7) 0.3815(5) 0.1353(5) 0.0206(17) Uani 1 d . . .
H11 H 0.9186 0.3204 0.1377 0.025 Uiso 1 calc R . .
C15 C 0.5011(7) 0.4258(5) 0.4067(5) 0.0253(19) Uani 1 d . . .
H15A H 0.4542 0.3926 0.3731 0.038 Uiso 1 calc R . .
H15B H 0.5024 0.4859 0.3796 0.038 Uiso 1 calc R . .
H15C H 0.4576 0.4206 0.4614 0.038 Uiso 1 calc R . .
C33 C 0.9290(10) -0.0681(6) 0.1542(8) 0.052(3) Uani 1 d . . .
C17 C 1.1368(8) 0.3519(5) 0.4277(5) 0.0257(19) Uani 1 d . . .
C16 C 0.7196(7) 0.4403(6) 0.4680(5) 0.029(2) Uani 1 d . . .
H16A H 0.8079 0.4165 0.4726 0.043 Uiso 1 calc R . .
H16B H 0.6784 0.4352 0.5233 0.043 Uiso 1 calc R . .
H16C H 0.7232 0.5005 0.4415 0.043 Uiso 1 calc R . .
C14 C 0.6412(7) 0.3917(5) 0.4165(5) 0.0224(18) Uani 1 d . . .
H14 H 0.636 0.3315 0.4469 0.027 Uiso 1 calc R . .
F282 F 0.6455(7) -0.0537(5) 0.5122(4) 0.094(3) Uani 1 d . . .
C26 C 0.4697(8) 0.2620(5) 0.1851(5) 0.028(2) Uani 1 d . . .
H26A H 0.5195 0.3007 0.1424 0.042 Uiso 1 calc R . .
H26B H 0.38 0.283 0.188 0.042 Uiso 1 calc R . .
H26C H 0.4703 0.2049 0.1714 0.042 Uiso 1 calc R . .
C23 C 1.0720(8) 0.1182(5) 0.3263(5) 0.030(2) Uani 1 d . . .
H23A H 1.0392 0.1301 0.3796 0.044 Uiso 1 calc R . .
H23B H 1.1668 0.1118 0.3269 0.044 Uiso 1 calc R . .
H23C H 1.0335 0.0654 0.3165 0.044 Uiso 1 calc R . .
C32 C 0.4521(9) -0.0211(6) 0.2131(7) 0.045(3) Uani 1 d . . .
C35 C 0.8189(9) 0.0621(6) 0.0696(6) 0.037(2) Uani 1 d . . .
H35 H 0.8218 0.0345 0.0232 0.044 Uiso 1 calc R . .
C34 C 0.8627(8) 0.0203(6) 0.1459(6) 0.036(2) Uani 1 d . . .
C37 C 0.7405(9) 0.1955(6) -0.0231(6) 0.040(2) Uani 1 d . . .
C36 C 0.7704(8) 0.1463(5) 0.0630(6) 0.032(2) Uani 1 d . . .
C30 C 0.5997(9) -0.0304(6) 0.3343(6) 0.042(2) Uani 1 d . . .
H30 H 0.5601 -0.0825 0.3597 0.05 Uiso 1 calc R . .
C24 C 1.0845(7) 0.1769(5) 0.1721(5) 0.0266(19) Uani 1 d . . .
H24A H 1.06 0.2249 0.129 0.04 Uiso 1 calc R . .
H24B H 1.0461 0.1245 0.1614 0.04 Uiso 1 calc R . .
H24C H 1.1793 0.1707 0.1719 0.04 Uiso 1 calc R . .
C31 C 0.5594(8) 0.0143(6) 0.2573(6) 0.036(2) Uani 1 d . . .
C25 C 0.5315(7) 0.2583(5) 0.2691(5) 0.0244(19) Uani 1 d . . .
H25 H 0.5252 0.317 0.282 0.029 Uiso 1 calc R . .
F323 F 0.3588(6) 0.0344(4) 0.1931(6) 0.098(3) Uani 1 d . . .
C5 C 0.5923(11) 0.7016(6) 0.3178(7) 0.044(3) Uani 1 d . . .
C12 C 1.0189(8) 0.4325(6) 0.1290(5) 0.033(2) Uani 1 d . . .
H12A H 1.0685 0.4135 0.1787 0.05 Uiso 1 calc R . .
H12B H 0.9979 0.4933 0.1239 0.05 Uiso 1 calc R . .
H12C H 1.0709 0.4232 0.0803 0.05 Uiso 1 calc R . .
F13 F 1.0998(7) 0.6833(5) 0.2582(9) 0.173(6) Uani 1 d . . .
F53 F 0.5187(10) 0.7302(7) 0.2622(5) 0.134(4) Uani 1 d . . .
F283 F 0.7776(10) -0.1250(4) 0.4479(5) 0.124(4) Uani 1 d . . .
C29 C 0.7013(9) 0.0046(5) 0.3729(6) 0.035(2) Uani 1 d . . .
C8 C 0.5647(10) 0.5945(7) 0.1055(7) 0.058(3) Uani 1 d . . .
H8 H 0.5113 0.6318 0.0688 0.07 Uiso 1 calc R . .
F52 F 0.6574(8) 0.7668(5) 0.3268(8) 0.144(5) Uani 1 d . . .
C28 C 0.7423(12) -0.0485(7) 0.4549(8) 0.057(3) Uani 1 d . . .
C7 C 0.7016(12) 0.6105(8) 0.1079(7) 0.063(3) Uani 1 d . . .
C2 C 0.9354(10) 0.5890(6) 0.2863(8) 0.064(4) Uani 1 d . . .
C9 C 0.5089(9) 0.5199(6) 0.1605(8) 0.068(4) Uani 1 d . . .
C3 C 0.8330(12) 0.6556(8) 0.3043(8) 0.068(3) Uani 1 d . . .
H3 H 0.8579 0.7098 0.314 0.082 Uiso 1 calc R . .
F12 F 1.0796(10) 0.6226(7) 0.3780(5) 0.137(4) Uani 1 d . . .
C4 C 0.6971(12) 0.6321(10) 0.3059(7) 0.070(4) Uani 1 d . . .
C10 C 0.3755(8) 0.4984(6) 0.1398(6) 0.033(2) Uani 1 d . . .
C1 C 1.0679(9) 0.6113(6) 0.3041(6) 0.037(2) Uani 1 d . . .
F62 F 0.7426(9) 0.7510(4) 0.0945(5) 0.103(3) Uani 1 d . . .
F63 F 0.7002(12) 0.7114(8) -0.0078(6) 0.180(6) Uani 1 d . . .
F61 F 0.8801(9) 0.6932(9) 0.0308(6) 0.189(7) Uani 1 d . . .
C6 C 0.7697(14) 0.6935(7) 0.0565(7) 0.061(4) Uani 1 d . . .

loop_
_atom_site_aniso_label
_atom_site_aniso_U_11
_atom_site_aniso_U_22
_atom_site_aniso_U_33
_atom_site_aniso_U_23
_atom_site_aniso_U_13
_atom_site_aniso_U_12
Al3 0.0183(12) 0.0197(13) 0.0222(13) -0.0017(10) 0.0016(10) -0.0018(9)
Al1 0.0165(11) 0.0174(12) 0.0204(13) -0.0020(10) -0.0007(9) 0.0000(9)
Al2 0.0146(11) 0.0175(12) 0.0196(13) -0.0030(10) -0.0012(9) -0.0006(9)
O13 0.022(3) 0.023(3) 0.018(3) 0.000(2) -0.002(2) 0.006(2)
O21 0.020(3) 0.021(3) 0.021(3) -0.001(2) -0.005(2) 0.000(2)
F171 0.025(3) 0.066(4) 0.039(3) -0.004(3) 0.000(2) -0.017(3)
O11 0.026(3) 0.020(3) 0.024(3) -0.007(2) -0.005(2) -0.003(2)
F103 0.028(3) 0.043(3) 0.042(3) -0.005(3) -0.013(2) 0.012(2)
O31 0.029(3) 0.021(3) 0.028(3) -0.003(3) 0.006(2) -0.005(2)
O34 0.022(3) 0.023(3) 0.024(3) -0.006(3) 0.000(2) -0.004(2)
O12 0.038(3) 0.018(3) 0.028(3) -0.009(3) 0.006(3) -0.007(3)
O22 0.016(3) 0.026(3) 0.023(3) -0.004(2) 0.000(2) -0.001(2)
O35 0.014(3) 0.016(3) 0.021(3) -0.002(2) 0.003(2) -0.001(2)
F213 0.043(3) 0.070(4) 0.038(3) 0.015(3) -0.006(3) -0.030(3)
O23 0.015(3) 0.021(3) 0.017(3) -0.004(2) 0.001(2) 0.000(2)
F101 0.025(3) 0.046(3) 0.060(4) 0.014(3) 0.009(3) 0.006(2)
F212 0.044(3) 0.076(4) 0.052(4) 0.037(3) 0.001(3) 0.000(3)
F371 0.107(5) 0.049(4) 0.035(3) -0.021(3) -0.017(3) 0.004(3)
O14 0.019(3) 0.028(3) 0.019(3) 0.002(2) 0.001(2) -0.001(2)
O20 0.018(3) 0.014(3) 0.014(3) -0.001(2) 0.001(2) -0.002(2)
F173 0.032(3) 0.060(4) 0.052(4) 0.013(3) -0.024(3) -0.012(3)
O24 0.010(2) 0.022(3) 0.026(3) -0.001(2) 0.000(2) -0.004(2)
O32 0.025(3) 0.015(3) 0.039(4) -0.006(3) 0.005(3) -0.005(2)
F172 0.053(3) 0.043(3) 0.062(4) -0.025(3) -0.002(3) -0.017(3)
F102 0.094(5) 0.084(5) 0.035(4) -0.024(3) -0.015(3) 0.048(4)
F373 0.071(4) 0.090(5) 0.044(4) -0.021(4) -0.020(3) 0.038(4)
F372 0.093(5) 0.053(4) 0.036(3) -0.001(3) 0.018(3) -0.024(4)
C18 0.017(4) 0.023(4) 0.018(4) -0.009(3) -0.001(3) 0.003(3)
F281 0.068(4) 0.068(4) 0.052(4) 0.018(3) -0.015(3) -0.005(3)
C20 0.028(4) 0.028(5) 0.017(4) -0.004(4) -0.002(4) 0.011(4)
F211 0.091(5) 0.059(4) 0.049(4) -0.008(3) 0.032(3) -0.013(4)
O33 0.026(3) 0.022(3) 0.033(4) -0.011(3) 0.005(3) 0.002(2)
F11 0.039(3) 0.047(4) 0.107(6) -0.007(4) 0.024(3) 0.001(3)
C22 0.009(4) 0.034(5) 0.027(5) -0.005(4) -0.004(3) 0.002(3)
F322 0.079(5) 0.129(7) 0.076(5) -0.052(5) 0.017(4) -0.061(5)
F321 0.075(4) 0.053(4) 0.083(5) -0.004(4) -0.007(4) -0.042(3)
F51 0.097(5) 0.050(4) 0.059(4) 0.005(3) 0.038(4) 0.028(4)
C21. 0.039(5) 0.034(5) 0.022(5) -0.003(4) -0.003(4) -0.002(4)
F331 0.061(4) 0.055(4) 0.158(8) -0.050(5) -0.021(4) 0.029(3)
F333 0.094(5) 0.042(4) 0.077(5) -0.022(4) 0.014(4) 0.010(3)
C27 0.020(4) 0.030(5) 0.037(5) -0.013(4) -0.001(4) -0.005(3)
C19 0.019(4) 0.035(5) 0.024(5) -0.006(4) -0.004(3) 0.003(4)
C13 0.036(5) 0.021(4) 0.023(5) -0.011(4) -0.002(4) -0.004(4)
F332 0.116(6) 0.031(3) 0.089(5) 0.003(4) 0.042(4) 0.001(4)
C11 0.019(4) 0.025(4) 0.017(4) -0.001(3) 0.004(3) 0.002(3)
C15 0.018(4) 0.033(5) 0.024(5) -0.002(4) 0.003(3) -0.006(3)
C33 0.046(6) 0.027(5) 0.087(9) -0.028(6) 0.016(6) 0.012(5)
C17 0.029(4) 0.029(5) 0.019(4) -0.002(4) -0.007(4) -0.006(4)
C16 0.021(4) 0.047(6) 0.024(5) -0.020(4) -0.004(4) 0.005(4)
C14 0.028(4) 0.024(4) 0.015(4) -0.006(3) 0.009(3) -0.002(3)
F282 0.091(5) 0.125(7) 0.055(5) 0.007(4) 0.023(4) -0.056(5)
C26 0.025(4) 0.023(4) 0.037(5) -0.009(4) -0.006(4) 0.003(3)
C23 0.025(4) 0.028(5) 0.035(5) -0.004(4) -0.003(4) 0.007(4)
C32 0.035(6) 0.032(6) 0.070(8) -0.016(5) 0.007(5) -0.015(4)
C35 0.042(5) 0.030(5) 0.046(6) -0.026(5) 0.006(5) -0.006(4)
C34 0.031(5) 0.030(5) 0.047(6) -0.006(5) 0.011(4) -0.005(4)
C37 0.046(6) 0.049(6) 0.028(5) -0.010(5) -0.006(5) -0.001(5)
C36 0.036(5) 0.028(5) 0.034(5) -0.009(4) 0.012(4) -0.014(4)
C30 0.040(5) 0.032(5) 0.049(6) 0.004(5) 0.002(5) -0.008(4)
C24 0.021(4) 0.028(5) 0.028(5) 0.001(4) 0.004(4) -0.002(3)
C31 0.026(5) 0.028(5) 0.055(6) -0.009(5) 0.001(4) 0.005(4)
C25 0.009(4) 0.020(4) 0.043(5) -0.003(4) 0.004(3) -0.002(3)
F323 0.048(4) 0.055(4) 0.199(9) -0.028(5) -0.060(5) -0.001(3)
C5 0.065(7) 0.023(5) 0.043(6) -0.009(5) 0.017(6) 0.005(5)
C12 0.024(4) 0.043(6) 0.034(5) -0.009(4) 0.006(4) -0.003(4)
F13 0.060(5) 0.055(5) 0.361(17) 0.074(8) -0.018(7) -0.028(4)
F53 0.160(9) 0.164(9) 0.073(6) 0.003(6) -0.073(6) -0.005(7)
F283 0.215(10) 0.043(4) 0.112(7) 0.001(4) -0.085(7) 0.040(5)
C29 0.046(6) 0.022(5) 0.037(6) -0.004(4) 0.004(4) -0.003(4)
C8 0.045(6) 0.069(8) 0.056(7) -0.001(6) 0.002(5) 0.012(6)
F52 0.090(6) 0.075(6) 0.251(13) 0.023(7) -0.046(7) -0.038(5)
C28 0.064(8) 0.029(6) 0.074(9) -0.003(6) 0.004(7) -0.005(5)
C7 0.065(8) 0.065(8) 0.060(8) -0.018(7) -0.001(6) 0.002(6)
C2 0.056(7) 0.024(6) 0.110(10) 0.006(6) -0.051(7) -0.009(5)
C9 0.029(5) 0.040(6) 0.118(11) 0.035(7) -0.036(6) -0.012(5)
C3 0.066(8) 0.063(8) 0.079(9) -0.019(7) -0.003(7) 0.005(6)
F12 0.169(9) 0.186(10) 0.089(6) -0.103(7) -0.082(6) 0.109(8)
C4 0.052(8) 0.103(11) 0.051(8) -0.010(8) 0.005(6) 0.016(7)
C10 0.022(4) 0.045(6) 0.029(5) -0.002(4) -0.007(4) 0.010(4)
C1 0.035(5) 0.034(5) 0.041(6) -0.002(5) -0.005(4) -0.012(4)
F62 0.185(9) 0.033(4) 0.086(6) -0.013(4) 0.065(6) -0.015(5)
F63 0.217(12) 0.250(13) 0.063(6) 0.010(7) 0.004(7) -0.188(11)
F61 0.078(6) 0.355(18) 0.086(7) 0.067(9) 0.039(5) 0.094(8)
C6 0.111(11) 0.029(6) 0.026(6) 0.033(5) 0.014(7) 0.012(6)

loop_
_atom_type_symbol
_atom_type_description
_atom_type_scat_dispersion_real
_atom_type_scat_dispersion_imag
_atom_type_scat_source
C C 0.0033 0.0016 'International Tables Vol C Tables 4.2.6.8 and 6.1.1.4'
H H 0 0 'International Tables Vol C Tables 4.2.6.8 and 6.1.1.4'
O O 0.0106 0.006 'International Tables Vol C Tables 4.2.6.8 and 6.1.1.4'
F F 0.0171 0.0103 'International Tables Vol C Tables 4.2.6.8 and 6.1.1.4'
Al Al 0.0645 0.0514 'International Tables Vol C Tables 4.2.6.8 and 6.1.1.4'

loop_
_geom_angle_atom_site_label_1
_geom_angle_atom_site_label_2
_geom_angle_atom_site_label_3
_geom_angle
_geom_angle_site_symmetry_1
_geom_angle_site_symmetry_3
_geom_angle_publ_flag
O35 Al3 O24 78.7(2) . . ?
O35 Al3 O32 97.1(2) . . ?
O24 Al3 O32 175.8(3) . . ?
O35 Al3 O33 176.1(3) . . ?
O24 Al3 O33 97.6(2) . . ?
O32 Al3 O33 86.6(2) . . ?
O35 Al3 O34 94.7(2) . . ?
O24 Al3 O34 95.8(2) . . ?
O32 Al3 O34 84.7(2) . . ?
O33 Al3 O34 87.1(2) . . ?
O35 Al3 O31 96.6(2) . . ?
O24 Al3 O31 93.2(2) . . ?
O32 Al3 O31 87.1(2) . . ?
O33 Al3 O31 82.1(2) . . ?
O34 Al3 O31 166.7(3) . . ?
O35 Al3 Al2 38.96(16) . . ?
O24 Al3 Al2 40.24(17) . . ?
O32 Al3 Al2 135.59(19) . . ?
O33 Al3 Al2 137.24(19) . . ?
O34 Al3 Al2 101.44(18) . . ?
O31 Al3 Al2 91.74(19) . . ?
O20 Al1 O23 78.7(2) . . ?
O20 Al1 O12 175.7(3) . . ?
O23 Al1 O12 97.0(3) . . ?
O20 Al1 O13 98.6(2) . . ?
O23 Al1 O13 176.6(3) . . ?
O12 Al1 O13 85.7(2) . . ?
O20 Al1 O14 95.3(2) . . ?
O23 Al1 O14 92.3(2) . . ?
O12 Al1 O14 84.9(3) . . ?
O13 Al1 O14 85.8(2) . . ?
O20 Al1 O11 94.1(2) . . ?
O23 Al1 O11 98.2(2) . . ?
O12 Al1 O11 86.4(3) . . ?
O13 Al1 O11 84.0(2) . . ?
O14 Al1 O11 167.1(2) . . ?
O20 Al1 Al2 38.86(15) . . ?
O23 Al1 Al2 40.10(17) . . ?
O12 Al1 Al2 136.8(2) . . ?
O13 Al1 Al2 137.38(19) . . ?
O14 Al1 Al2 98.44(18) . . ?
O11 Al1 Al2 94.43(17) . . ?
O20 Al2 O35 99.1(2) . . ?
O20 Al2 O23 76.5(2) . . ?
O35 Al2 O23 101.9(2) . . ?
O20 Al2 O24 99.4(2) . . ?
O35 Al2 O24 75.9(2) . . ?
O23 Al2 O24 175.1(2) . . ?
O20 Al2 O21 90.8(2) . . ?
O35 Al2 O21 164.5(2) . . ?
O23 Al2 O21 91.9(2) . . ?
O24 Al2 O21 90.8(2) . . ?
O20 Al2 O22 166.5(3) . . ?
O35 Al2 O22 87.1(2) . . ?
O23 Al2 O22 90.5(2) . . ?
O24 Al2 O22 93.7(2) . . ?
O21 Al2 O22 85.8(2) . . ?
O20 Al2 Al3 106.19(18) . . ?
O35 Al2 Al3 38.01(16) . . ?
O23 Al2 Al3 139.89(18) . . ?
O24 Al2 Al3 38.37(15) . . ?
O21 Al2 Al3 127.57(18) . . ?
O22 Al2 Al3 86.14(18) . . ?
O20 Al2 Al1 38.16(16) . . ?
O35 Al2 Al1 106.80(17) . . ?
O23 Al2 Al1 38.58(16) . . ?
O24 Al2 Al1 137.47(18) . . ?
O21 Al2 Al1 88.36(17) . . ?
O22 Al2 Al1 128.53(19) . . ?
Al3 Al2 Al1 134.35(10) . . ?
C7 O13 Al1 129.7(7) . . ?
C18 O21 Al2 130.9(5) . . ?
C2 O11 Al1 127.9(6) . . ?
C29 O31 Al3 129.5(6) . . ?
C36 O34 Al3 126.8(5) . . ?
C4 O12 Al1 131.0(7) . . ?
C20 O22 Al2 131.5(5) . . ?
C25 O35 Al3 132.0(5) . . ?
C25 O35 Al2 124.7(5) . . ?
Al3 O35 Al2 103.0(2) . . ?
C14 O23 Al1 130.0(5) . . ?
C14 O23 Al2 128.1(4) . . ?
Al1 O23 Al2 101.3(3) . . ?
C9 O14 Al1 129.7(6) . . ?
C11 O20 Al1 131.0(4) . . ?
C11 O20 Al2 125.7(4) . . ?
Al1 O20 Al2 103.0(3) . . ?
C22 O24 Al3 130.9(5) . . ?
C22 O24 Al2 127.3(5) . . ?
Al3 O24 Al2 101.4(2) . . ?
C31 O32 Al3 129.2(6) . . ?
O21 C18 C19 126.8(7) . . ?
O21 C18 C17 113.2(6) . . ?
C19 C18 C17 119.9(7) . . ?
O22 C20 C19 125.5(7) . . ?
O22 C20 C21. 114.6(7) . . ?
C19 C20 C21. 119.8(7) . . ?
C34 O33 Al3 127.8(6) . . ?
O24 C22 C24 112.7(6) . . ?
O24 C22 C23 109.8(6) . . ?
C24 C22 C23 110.9(7) . . ?
O24 C22 H22 107.7 . . ?
C24 C22 H22 107.7 . . ?
C23 C22 H22 107.7 . . ?
F213 C21. F212 111.3(7) . . ?
F213 C21. F211 105.2(7) . . ?
F212 C21. F211 105.8(7) . . ?
F213 C21. C20 114.2(7) . . ?
F212 C21. C20 112.1(7) . . ?
F211 C21. C20 107.5(7) . . ?
C25 C27 H27A 109.5 . . ?
C25 C27 H27B 109.5 . . ?
H27A C27 H27B 109.5 . . ?
C25 C27 H27C 109.5 . . ?
H27A C27 H27C 109.5 . . ?
H27B C27 H27C 109.5 . . ?
C18 C19 C20 119.4(7) . . ?
C18 C19 H19 120.3 . . ?
C20 C19 H19 120.3 . . ?
C11 C13 H13A 109.5 . . ?
C11 C13 H13B 109.5 . . ?
H13A C13 H13B 109.5 . . ?
C11 C13 H13C 109.5 . . ?
H13A C13 H13C 109.5 . . ?
H13B C13 H13C 109.5 . . ?
O20 C11 C13 111.7(6) . . ?
O20 C11 C12 110.9(6) . . ?
C13 C11 C12 112.9(6) . . ?
O20 C11 H11 107 . . ?
C13 C11 H11 107 . . ?
C12 C11 H11 107 . . ?
C14 C15 H15A 109.5 . . ?
C14 C15 H15B 109.5 . . ?
H15A C15 H15B 109.5 . . ?
C14 C15 H15C 109.5 . . ?
H15A C15 H15C 109.5 . . ?
H15B C15 H15C 109.5 . . ?
F332 C33 F333 107.3(8) . . ?
F332 C33 F331 109.1(10) . . ?
F333 C33 F331 107.4(8) . . ?
F332 C33 C34 111.6(8) . . ?
F333 C33 C34 112.0(10) . . ?
F331 C33 C34 109.4(8) . . ?
F172 C17 F171 107.6(7) . . ?
F172 C17 F173 107.6(7) . . ?
F171 C17 F173 107.9(7) . . ?
F172 C17 C18 110.6(7) . . ?
F171 C17 C18 111.5(6) . . ?
F173 C17 C18 111.5(6) . . ?
C14 C16 H16A 109.5 . . ?
C14 C16 H16B 109.5 . . ?
H16A C16 H16B 109.5 . . ?
C14 C16 H16C 109.5 . . ?
H16A C16 H16C 109.5 . . ?
H16B C16 H16C 109.5 . . ?
O23 C14 C16 111.0(6) . . ?
O23 C14 C15 112.1(6) . . ?
C16 C14 C15 112.3(7) . . ?
O23 C14 H14 107.1 . . ?
C16 C14 H14 107.1 . . ?
C15 C14 H14 107.1 . . ?
C25 C26 H26A 109.5 . . ?
C25 C26 H26B 109.5 . . ?
H26A C26 H26B 109.5 . . ?
C25 C26 H26C 109.5 . . ?
H26A C26 H26C 109.5 . . ?
H26B C26 H26C 109.5 . . ?
C22 C23 H23A 109.5 . . ?
C22 C23 H23B 109.5 . . ?
H23A C23 H23B 109.5 . . ?
C22 C23 H23C 109.5 . . ?
H23A C23 H23C 109.5 . . ?
H23B C23 H23C 109.5 . . ?
F323 C32 F322 108.0(10) . . ?
F323 C32 F321 107.0(8) . . ?
F322 C32 F321 104.9(8) . . ?
F323 C32 C31 112.2(8) . . ?
F322 C32 C31 110.7(8) . . ?
F321 C32 C31 113.6(9) . . ?
C34 C35 C36 118.5(8) . . ?
C34 C35 H35 120.7 . . ?
C36 C35 H35 120.7 . . ?
O33 C34 C35 126.4(8) . . ?
O33 C34 C33 113.2(9) . . ?
C35 C34 C33 120.4(9) . . ?
F373 C37 F371 109.4(7) . . ?
F373 C37 F372 106.9(8) . . ?
F371 C37 F372 106.4(8) . . ?
F373 C37 C36 110.6(8) . . ?
F371 C37 C36 112.8(8) . . ?
F372 C37 C36 110.5(7) . . ?
O34 C36 C35 126.6(8) . . ?
O34 C36 C37 115.2(8) . . ?
C35 C36 C37 117.9(8) . . ?
C31 C30 C29 118.1(8) . . ?
C31 C30 H30 121 . . ?
C29 C30 H30 121 . . ?
C22 C24 H24A 109.5 . . ?
C22 C24 H24B 109.5 . . ?
H24A C24 H24B 109.5 . . ?
C22 C24 H24C 109.5 . . ?
H24A C24 H24C 109.5 . . ?
H24B C24 H24C 109.5 . . ?
O32 C31 C30 127.0(9) . . ?
O32 C31 C32 112.9(8) . . ?
C30 C31 C32 120.0(8) . . ?
O35 C25 C27 111.1(6) . . ?
O35 C25 C26 111.7(7) . . ?
C27 C25 C26 113.0(7) . . ?
O35 C25 H25 106.8 . . ?
C27 C25 H25 106.8 . . ?
C26 C25 H25 106.8 . . ?
F53 C5 F52 103.6(9) . . ?
F53 C5 F51 112.5(11) . . ?
F52 C5 F51 106.7(10) . . ?
F53 C5 C4 120.6(10) . . ?
F52 C5 C4 105.0(10) . . ?
F51 C5 C4 107.2(8) . . ?
C11 C12 H12A 109.5 . . ?
C11 C12 H12B 109.5 . . ?
H12A C12 H12B 109.5 . . ?
C11 C12 H12C 109.5 . . ?
H12A C12 H12C 109.5 . . ?
H12B C12 H12C 109.5 . . ?
O31 C29 C30 125.9(8) . . ?
O31 C29 C28 118.8(9) . . ?
C30 C29 C28 115.2(8) . . ?
C7 C8 C9 119.1(9) . . ?
C7 C8 H8 120.4 . . ?
C9 C8 H8 120.4 . . ?
F283 C28 F282 108.3(10) . . ?
F283 C28 F281 107.6(10) . . ?
F282 C28 F281 106.9(10) . . ?
F283 C28 C29 112.2(10) . . ?
F282 C28 C29 111.0(9) . . ?
F281 C28 C29 110.5(8) . . ?
O13 C7 C8 124.4(11) . . ?
O13 C7 C6 112.3(10) . . ?
C8 C7 C6 123.1(11) . . ?
O11 C2 C1 122.8(9) . . ?
O11 C2 C3 119.8(10) . . ?
C1 C2 C3 112.6(9) . . ?
O14 C9 C8 121.9(9) . . ?
O14 C9 C10 120.2(8) . . ?
C8 C9 C10 114.3(8) . . ?
C4 C3 C2 117.4(11) . . ?
C4 C3 H3 121.3 . . ?
C2 C3 H3 121.3 . . ?
O12 C4 C3 125.6(12) . . ?
O12 C4 C5 116.6(10) . . ?
C3 C4 C5 117.7(12) . . ?
F102 C10 F101 107.1(8) . . ?
F102 C10 F103 108.4(7) . . ?
F101 C10 F103 106.9(7) . . ?
F102 C10 C9 110.6(9) . . ?
F101 C10 C9 110.5(7) . . ?
F103 C10 C9 113.0(8) . . ?
F12 C1 F13 104.8(11) . . ?
F12 C1 F11 103.7(8) . . ?
F13 C1 F11 109.9(9) . . ?
F12 C1 C2 113.4(10) . . ?
F13 C1 C2 109.8(8) . . ?
F11 C1 C2 114.7(9) . . ?
F61 C6 F62 114.6(15) . . ?
F61 C6 F63 105.6(11) . . ?
F62 C6 F63 103.5(12) . . ?
F61 C6 C7 122.4(11) . . ?
F62 C6 C7 105.9(9) . . ?
F63 C6 C7 102.7(11) . . ?

loop_
_geom_bond_atom_site_label_1
_geom_bond_atom_site_label_2
_geom_bond_distance
_geom_bond_site_symmetry_2
_geom_bond_publ_flag
Al3 O35 1.842(5) . ?
Al3 O24 1.845(5) . ?
Al3 O32 1.923(5) . ?
Al3 O33 1.932(6) . ?
Al3 O34 1.939(6) . ?
Al3 O31 1.951(6) . ?
Al3 Al2 2.914(3) . ?
Al1 O20 1.848(5) . ?
Al1 O23 1.853(5) . ?
Al1 O12 1.911(6) . ?
Al1 O13 1.930(5) . ?
Al1 O14 1.933(5) . ?
Al1 O11 1.941(5) . ?
Al1 Al2 2.914(3) . ?
Al2 O20 1.876(5) . ?
Al2 O35 1.880(5) . ?
Al2 O23 1.914(5) . ?
Al2 O24 1.920(6) . ?
Al2 O21 1.931(5) . ?
Al2 O22 1.957(5) . ?
O13 C7 1.229(12) . ?
O21 C18 1.284(8) . ?
F171 C17 1.325(9) . ?
O11 C2 1.208(10) . ?
F103 C10 1.349(9) . ?
O31 C29 1.224(10) . ?
O34 C36 1.246(10) . ?
O12 C4 1.172(15) . ?
O22 C20 1.275(9) . ?
O35 C25 1.460(8) . ?
F213 C21. 1.297(10) . ?
O23 C14 1.454(9) . ?
F101 C10 1.322(10) . ?
F212 C21. 1.309(9) . ?
F371 C37 1.334(11) . ?
O14 C9 1.214(10) . ?
O20 C11 1.450(9) . ?
F173 C17 1.337(9) . ?
O24 C22 1.477(8) . ?
O32 C31 1.260(10) . ?
F172 C17 1.321(10) . ?
F102 C10 1.308(10) . ?
F373 C37 1.326(11) . ?
F372 C37 1.337(11) . ?
C18 C19 1.378(11) . ?
C18 C17 1.534(10) . ?
F281 C28 1.350(12) . ?
C20 C19 1.382(11) . ?
C20 C21. 1.540(11) . ?
F211 C21. 1.364(10) . ?
O33 C34 1.248(11) . ?
F11 C1 1.320(11) . ?
C22 C24 1.525(11) . ?
C22 C23 1.555(11) . ?
C22 H22 1 . ?
F322 C32 1.321(12) . ?
F321 C32 1.324(11) . ?
F51 C5 1.282(11) . ?
F331 C33 1.343(12) . ?
F333 C33 1.330(12) . ?
C27 C25 1.497(11) . ?
C27 H27A 0.98 . ?
C27 H27B 0.98 . ?
C27 H27C 0.98 . ?
C19 H19 0.95 . ?
C13 C11 1.518(10) . ?
C13 H13A 0.98 . ?
C13 H13B 0.98 . ?
C13 H13C 0.98 . ?
F332 C33 1.319(12) . ?
C11 C12 1.533(10) . ?
C11 H11 1 . ?
C15 C14 1.536(10) . ?
C15 H15A 0.98 . ?
C15 H15B 0.98 . ?
C15 H15C 0.98 . ?
C33 C34 1.541(12) . ?
C16 C14 1.514(11) . ?
C16 H16A 0.98 . ?
C16 H16B 0.98 . ?
C16 H16C 0.98 . ?
C14 H14 1 . ?
F282 C28 1.338(13) . ?
C26 C25 1.536(11) . ?
C26 H26A 0.98 . ?
C26 H26B 0.98 . ?
C26 H26C 0.98 . ?
C23 H23A 0.98 . ?
C23 H23B 0.98 . ?
C23 H23C 0.98 . ?
C32 F323 1.305(11) . ?
C32 C31 1.521(13) . ?
C35 C34 1.396(13) . ?
C35 C36 1.413(12) . ?
C35 H35 0.95 . ?
C37 C36 1.527(12) . ?
C30 C31 1.410(12) . ?
C30 C29 1.419(13) . ?
C30 H30 0.95 . ?
C24 H24A 0.98 . ?
C24 H24B 0.98 . ?
C24 H24C 0.98 . ?
C25 H25 1 . ?
C5 F53 1.228(12) . ?
C5 F52 1.282(12) . ?
C5 C4 1.568(15) . ?
C12 H12A 0.98 . ?
C12 H12B 0.98 . ?
C12 H12C 0.98 . ?
F13 C1 1.292(11) . ?
F283 C28 1.293(12) . ?
C29 C28 1.526(14) . ?
C8 C7 1.441(15) . ?
C8 C9 1.466(14) . ?
C8 H8 0.95 . ?
C7 C6 1.592(15) . ?
C2 C1 1.471(12) . ?
C2 C3 1.545(16) . ?
C9 C10 1.490(12) . ?
C3 C4 1.453(16) . ?
C3 H3 0.95 . ?
F12 C1 1.276(12) . ?
F62 C6 1.225(13) . ?
F63 C6 1.287(14) . ?
F61 C6 1.199(14) . ?

loop_
_geom_torsion_atom_site_label_1
_geom_torsion_atom_site_label_2
_geom_torsion_atom_site_label_3
_geom_torsion_atom_site_label_4
_geom_torsion
_geom_torsion_site_symmetry_1
_geom_torsion_site_symmetry_2
_geom_torsion_site_symmetry_3
_geom_torsion_site_symmetry_4
_geom_torsion_publ_flag
O35 Al3 Al2 O20 -84.1(3) . . . . ?
O24 Al3 Al2 O20 84.6(3) . . . . ?
O32 Al3 Al2 O20 -94.9(3) . . . . ?
O33 Al3 Al2 O20 97.4(3) . . . . ?
O34 Al3 Al2 O20 -0.8(2) . . . . ?
O31 Al3 Al2 O20 177.5(2) . . . . ?
O24 Al3 Al2 O35 168.7(4) . . . . ?
O32 Al3 Al2 O35 -10.8(4) . . . . ?
O33 Al3 Al2 O35 -178.6(4) . . . . ?
O34 Al3 Al2 O35 83.2(3) . . . . ?
O31 Al3 Al2 O35 -98.4(3) . . . . ?
O35 Al3 Al2 O23 4.0(4) . . . . ?
O24 Al3 Al2 O23 172.7(4) . . . . ?
O32 Al3 Al2 O23 -6.8(4) . . . . ?
O33 Al3 Al2 O23 -174.5(4) . . . . ?
O34 Al3 Al2 O23 87.3(3) . . . . ?
O31 Al3 Al2 O23 -94.4(3) . . . . ?
O35 Al3 Al2 O24 -168.7(4) . . . . ?
O32 Al3 Al2 O24 -179.5(4) . . . . ?
O33 Al3 Al2 O24 12.7(4) . . . . ?
O34 Al3 Al2 O24 -85.5(3) . . . . ?
O31 Al3 Al2 O24 92.9(3) . . . . ?
O35 Al3 Al2 O21 171.9(3) . . . . ?
O24 Al3 Al2 O21 -19.4(3) . . . . ?
O32 Al3 Al2 O21 161.1(3) . . . . ?
O33 Al3 Al2 O21 -6.6(4) . . . . ?
O34 Al3 Al2 O21 -104.8(3) . . . . ?
O31 Al3 Al2 O21 73.5(3) . . . . ?
O35 Al3 Al2 O22 90.3(3) . . . . ?
O24 Al3 Al2 O22 -101.0(3) . . . . ?
O32 Al3 Al2 O22 79.5(3) . . . . ?
O33 Al3 Al2 O22 -88.3(3) . . . . ?
O34 Al3 Al2 O22 173.5(2) . . . . ?
O31 Al3 Al2 O22 -8.1(2) . . . . ?
O35 Al3 Al2 Al1 -53.5(3) . . . . ?
O24 Al3 Al2 Al1 115.2(3) . . . . ?
O32 Al3 Al2 Al1 -64.3(3) . . . . ?
O33 Al3 Al2 Al1 127.9(3) . . . . ?
O34 Al3 Al2 Al1 29.7(2) . . . . ?
O31 Al3 Al2 Al1 -151.9(2) . . . . ?
O23 Al1 Al2 O20 171.5(3) . . . . ?
O12 Al1 Al2 O20 179.6(4) . . . . ?
O13 Al1 Al2 O20 -5.1(3) . . . . ?
O14 Al1 Al2 O20 88.0(3) . . . . ?
O11 Al1 Al2 O20 -91.0(3) . . . . ?
O20 Al1 Al2 O35 -83.3(3) . . . . ?
O23 Al1 Al2 O35 88.2(3) . . . . ?
O12 Al1 Al2 O35 96.2(3) . . . . ?
O13 Al1 Al2 O35 -88.4(3) . . . . ?
O14 Al1 Al2 O35 4.6(3) . . . . ?
O11 Al1 Al2 O35 -174.4(2) . . . . ?
O20 Al1 Al2 O23 -171.5(3) . . . . ?
O12 Al1 Al2 O23 8.1(4) . . . . ?
O13 Al1 Al2 O23 -176.6(4) . . . . ?
O14 Al1 Al2 O23 -83.5(3) . . . . ?
O11 Al1 Al2 O23 97.5(3) . . . . ?
O20 Al1 Al2 O24 4.0(3) . . . . ?
O23 Al1 Al2 O24 175.5(4) . . . . ?
O12 Al1 Al2 O24 -176.4(4) . . . . ?
O13 Al1 Al2 O24 -1.1(4) . . . . ?
O14 Al1 Al2 O24 92.0(3) . . . . ?
O11 Al1 Al2 O24 -87.0(3) . . . . ?
O20 Al1 Al2 O21 93.4(3) . . . . ?
O23 Al1 Al2 O21 -95.1(3) . . . . ?
O12 Al1 Al2 O21 -87.0(3) . . . . ?
O13 Al1 Al2 O21 88.3(3) . . . . ?
O14 Al1 Al2 O21 -178.6(2) . . . . ?
O11 Al1 Al2 O21 2.4(2) . . . . ?
O20 Al1 Al2 O22 176.7(3) . . . . ?
O23 Al1 Al2 O22 -11.8(3) . . . . ?
O12 Al1 Al2 O22 -3.8(4) . . . . ?
O13 Al1 Al2 O22 171.6(3) . . . . ?
O14 Al1 Al2 O22 -95.4(3) . . . . ?
O11 Al1 Al2 O22 85.6(3) . . . . ?
O20 Al1 Al2 Al3 -52.2(3) . . . . ?
O23 Al1 Al2 Al3 119.3(3) . . . . ?
O12 Al1 Al2 Al3 127.4(3) . . . . ?
O13 Al1 Al2 Al3 -57.3(3) . . . . ?
O14 Al1 Al2 Al3 35.8(2) . . . . ?
O11 Al1 Al2 Al3 -143.2(2) . . . . ?
O20 Al1 O13 C7 120.8(9) . . . . ?
O12 Al1 O13 C7 -59.2(9) . . . . ?
O14 Al1 O13 C7 26.0(9) . . . . ?
O11 Al1 O13 C7 -146.0(9) . . . . ?
O20 Al2 O21 C18 169.1(6) . . . . ?
O35 Al2 O21 C18 -60.8(13) . . . . ?
O23 Al2 O21 C18 92.6(6) . . . . ?
O24 Al2 O21 C18 -91.5(6) . . . . ?
O22 Al2 O21 C18 2.2(6) . . . . ?
Al3 Al2 O21 C18 -79.6(7) . . . . ?
Al1 Al2 O21 C18 131.0(6) . . . . ?
O20 Al1 O11 C2 145.5(10) . . . . ?
O23 Al1 O11 C2 -135.3(10) . . . . ?
O12 Al1 O11 C2 -38.8(10) . . . . ?
O13 Al1 O11 C2 47.3(10) . . . . ?
O14 Al1 O11 C2 8.9(18) . . . . ?
Al2 Al1 O11 C2 -175.5(10) . . . . ?
O35 Al3 O31 C29 117.1(7) . . . . ?
O24 Al3 O31 C29 -163.9(7) . . . . ?
O32 Al3 O31 C29 20.3(7) . . . . ?
O33 Al3 O31 C29 -66.6(7) . . . . ?
O34 Al3 O31 C29 -31.1(15) . . . . ?
Al2 Al3 O31 C29 155.9(7) . . . . ?
O35 Al3 O34 C36 -157.1(6) . . . . ?
O24 Al3 O34 C36 123.8(6) . . . . ?
O32 Al3 O34 C36 -60.4(6) . . . . ?
O33 Al3 O34 C36 26.4(6) . . . . ?
O31 Al3 O34 C36 -8.7(14) . . . . ?
Al2 Al3 O34 C36 164.1(6) . . . . ?
O20 Al1 O12 C4 124(3) . . . . ?
O23 Al1 O12 C4 125.1(10) . . . . ?
O13 Al1 O12 C4 -56.9(10) . . . . ?
O14 Al1 O12 C4 -143.1(10) . . . . ?
O11 Al1 O12 C4 27.3(10) . . . . ?
Al2 Al1 O12 C4 119.9(9) . . . . ?
O20 Al2 O22 C20 -74.7(12) . . . . ?
O35 Al2 O22 C20 167.1(7) . . . . ?
O23 Al2 O22 C20 -90.9(7) . . . . ?
O24 Al2 O22 C20 91.4(7) . . . . ?
O21 Al2 O22 C20 0.9(7) . . . . ?
Al3 Al2 O22 C20 129.1(7) . . . . ?
Al1 Al2 O22 C20 -83.6(7) . . . . ?
O24 Al3 O35 C25 178.4(6) . . . . ?
O32 Al3 O35 C25 -1.8(6) . . . . ?
O34 Al3 O35 C25 83.4(6) . . . . ?
O31 Al3 O35 C25 -89.6(6) . . . . ?
Al2 Al3 O35 C25 -174.2(7) . . . . ?
O24 Al3 O35 Al2 -7.4(2) . . . . ?
O32 Al3 O35 Al2 172.4(3) . . . . ?
O34 Al3 O35 Al2 -102.4(3) . . . . ?
O31 Al3 O35 Al2 84.5(3) . . . . ?
O20 Al2 O35 C25 -80.6(5) . . . . ?
O23 Al2 O35 C25 -2.6(5) . . . . ?
O24 Al2 O35 C25 -178.1(5) . . . . ?
O21 Al2 O35 C25 150.1(9) . . . . ?
O22 Al2 O35 C25 87.3(5) . . . . ?
Al3 Al2 O35 C25 174.7(6) . . . . ?
Al1 Al2 O35 C25 -42.2(5) . . . . ?
O20 Al2 O35 Al3 104.7(3) . . . . ?
O23 Al2 O35 Al3 -177.3(2) . . . . ?
O24 Al2 O35 Al3 7.2(2) . . . . ?
O21 Al2 O35 Al3 -24.6(11) . . . . ?
O22 Al2 O35 Al3 -87.4(3) . . . . ?
Al1 Al2 O35 Al3 143.08(18) . . . . ?
O20 Al1 O23 C14 177.5(6) . . . . ?
O12 Al1 O23 C14 -2.4(6) . . . . ?
O14 Al1 O23 C14 -87.6(6) . . . . ?
O11 Al1 O23 C14 84.9(6) . . . . ?
Al2 Al1 O23 C14 172.1(7) . . . . ?
O20 Al1 O23 Al2 5.4(2) . . . . ?
O12 Al1 O23 Al2 -174.5(2) . . . . ?
O14 Al1 O23 Al2 100.4(3) . . . . ?
O11 Al1 O23 Al2 -87.1(3) . . . . ?
O20 Al2 O23 C14 -177.7(6) . . . . ?
O35 Al2 O23 C14 85.7(6) . . . . ?
O21 Al2 O23 C14 -87.3(6) . . . . ?
O22 Al2 O23 C14 -1.5(6) . . . . ?
Al3 Al2 O23 C14 83.1(6) . . . . ?
Al1 Al2 O23 C14 -172.3(7) . . . . ?
O20 Al2 O23 Al1 -5.4(2) . . . . ?
O35 Al2 O23 Al1 -102.0(2) . . . . ?
O21 Al2 O23 Al1 85.0(2) . . . . ?
O22 Al2 O23 Al1 170.8(2) . . . . ?
Al3 Al2 O23 Al1 -104.6(3) . . . . ?
O20 Al1 O14 C9 -132.3(10) . . . . ?
O23 Al1 O14 C9 148.9(10) . . . . ?
O12 Al1 O14 C9 52.1(10) . . . . ?
O13 Al1 O14 C9 -34.0(10) . . . . ?
O11 Al1 O14 C9 4.3(18) . . . . ?
Al2 Al1 O14 C9 -171.3(10) . . . . ?
O23 Al1 O20 C11 -178.7(6) . . . . ?
O13 Al1 O20 C11 3.4(6) . . . . ?
O14 Al1 O20 C11 90.0(6) . . . . ?
O11 Al1 O20 C11 -81.2(6) . . . . ?
Al2 Al1 O20 C11 -173.2(7) . . . . ?
O23 Al1 O20 Al2 -5.6(2) . . . . ?
O13 Al1 O20 Al2 176.5(2) . . . . ?
O14 Al1 O20 Al2 -96.9(2) . . . . ?
O11 Al1 O20 Al2 92.0(3) . . . . ?
O35 Al2 O20 C11 -80.7(5) . . . . ?
O23 Al2 O20 C11 179.1(5) . . . . ?
O24 Al2 O20 C11 -3.6(5) . . . . ?
O21 Al2 O20 C11 87.3(5) . . . . ?
O22 Al2 O20 C11 162.4(9) . . . . ?
Al3 Al2 O20 C11 -42.4(5) . . . . ?
Al1 Al2 O20 C11 173.6(6) . . . . ?
O35 Al2 O20 Al1 105.6(3) . . . . ?
O23 Al2 O20 Al1 5.4(2) . . . . ?
O24 Al2 O20 Al1 -177.3(2) . . . . ?
O21 Al2 O20 Al1 -86.3(3) . . . . ?
O22 Al2 O20 Al1 -11.3(11) . . . . ?
Al3 Al2 O20 Al1 143.96(18) . . . . ?
O35 Al3 O24 C22 -179.6(6) . . . . ?
O33 Al3 O24 C22 1.8(6) . . . . ?
O34 Al3 O24 C22 -86.0(6) . . . . ?
O31 Al3 O24 C22 84.2(6) . . . . ?
Al2 Al3 O24 C22 173.2(7) . . . . ?
O35 Al3 O24 Al2 7.2(2) . . . . ?
O33 Al3 O24 Al2 -171.3(2) . . . . ?
O34 Al3 O24 Al2 100.8(3) . . . . ?
O31 Al3 O24 Al2 -88.9(3) . . . . ?
O20 Al2 O24 C22 82.2(5) . . . . ?
O35 Al2 O24 C22 179.4(6) . . . . ?
O21 Al2 O24 C22 -8.7(5) . . . . ?
O22 Al2 O24 C22 -94.5(5) . . . . ?
Al3 Al2 O24 C22 -173.5(7) . . . . ?
Al1 Al2 O24 C22 79.7(6) . . . . ?
O20 Al2 O24 Al3 -104.3(2) . . . . ?
O35 Al2 O24 Al3 -7.1(2) . . . . ?
O21 Al2 O24 Al3 164.8(2) . . . . ?
O22 Al2 O24 Al3 79.0(3) . . . . ?
Al1 Al2 O24 Al3 -106.8(3) . . . . ?
O35 Al3 O32 C31 -109.9(7) . . . . ?
O33 Al3 O32 C31 68.6(7) . . . . ?
O34 Al3 O32 C31 156.0(7) . . . . ?
O31 Al3 O32 C31 -13.6(7) . . . . ?
Al2 Al3 O32 C31 -103.1(7) . . . . ?
Al2 O21 C18 C19 -2.7(12) . . . . ?
Al2 O21 C18 C17 -178.1(5) . . . . ?
Al2 O22 C20 C19 -3.7(12) . . . . ?
Al2 O22 C20 C21. 171.5(5) . . . . ?
O24 Al3 O33 C34 -120.9(7) . . . . ?
O32 Al3 O33 C34 59.4(7) . . . . ?
O34 Al3 O33 C34 -25.4(7) . . . . ?
O31 Al3 O33 C34 146.9(7) . . . . ?
Al2 Al3 O33 C34 -129.2(6) . . . . ?
Al3 O24 C22 C24 55.0(8) . . . . ?
Al2 O24 C22 C24 -133.4(6) . . . . ?
Al3 O24 C22 C23 -69.2(8) . . . . ?
Al2 O24 C22 C23 102.4(7) . . . . ?
O22 C20 C21. F213 15.4(11) . . . . ?
C19 C20 C21. F213 -169.1(7) . . . . ?
O22 C20 C21. F212 143.1(8) . . . . ?
C19 C20 C21. F212 -41.4(11) . . . . ?
O22 C20 C21. F211 -100.9(8) . . . . ?
C19 C20 C21. F211 74.5(9) . . . . ?
O21 C18 C19 C20 -0.4(13) . . . . ?
C17 C18 C19 C20 174.8(7) . . . . ?
O22 C20 C19 C18 3.5(13) . . . . ?
C21. C20 C19 C18 -171.4(8) . . . . ?
Al1 O20 C11 C13 -62.6(8) . . . . ?
Al2 O20 C11 C13 125.7(5) . . . . ?
Al1 O20 C11 C12 64.3(8) . . . . ?
Al2 O20 C11 C12 -107.5(6) . . . . ?
O21 C18 C17 F172 81.4(8) . . . . ?
C19 C18 C17 F172 -94.4(9) . . . . ?
O21 C18 C17 F171 -38.3(9) . . . . ?
C19 C18 C17 F171 146.0(7) . . . . ?
O21 C18 C17 F173 -158.9(7) . . . . ?
C19 C18 C17 F173 25.3(11) . . . . ?
Al1 O23 C14 C16 -66.7(8) . . . . ?
Al2 O23 C14 C16 103.4(7) . . . . ?
Al1 O23 C14 C15 59.7(8) . . . . ?
Al2 O23 C14 C15 -130.2(6) . . . . ?
Al3 O33 C34 C35 15.9(13) . . . . ?
Al3 O33 C34 C33 -166.7(6) . . . . ?
C36 C35 C34 O33 3.4(14) . . . . ?
C36 C35 C34 C33 -173.9(8) . . . . ?
F332 C33 C34 O33 62.8(12) . . . . ?
F333 C33 C34 O33 -176.9(8) . . . . ?
F331 C33 C34 O33 -58.0(11) . . . . ?
F332 C33 C34 C35 -119.6(11) . . . . ?
F333 C33 C34 C35 0.7(13) . . . . ?
F331 C33 C34 C35 119.6(10) . . . . ?
Al3 O34 C36 C35 -18.5(12) . . . . ?
Al3 O34 C36 C37 167.8(5) . . . . ?
C34 C35 C36 O34 -1.9(14) . . . . ?
C34 C35 C36 C37 171.7(8) . . . . ?
F373 C37 C36 O34 -44.4(11) . . . . ?
F371 C37 C36 O34 -167.3(8) . . . . ?
F372 C37 C36 O34 73.7(10) . . . . ?
F373 C37 C36 C35 141.3(8) . . . . ?
F371 C37 C36 C35 18.4(12) . . . . ?
F372 C37 C36 C35 -100.6(10) . . . . ?
Al3 O32 C31 C30 6.3(14) . . . . ?
Al3 O32 C31 C32 -171.0(6) . . . . ?
C29 C30 C31 O32 2.2(15) . . . . ?
C29 C30 C31 C32 179.3(9) . . . . ?
F323 C32 C31 O32 -55.7(12) . . . . ?
F322 C32 C31 O32 65.0(11) . . . . ?
F321 C32 C31 O32 -177.2(8) . . . . ?
F323 C32 C31 C30 126.8(10) . . . . ?
F322 C32 C31 C30 -112.5(11) . . . . ?
F321 C32 C31 C30 5.3(13) . . . . ?
Al3 O35 C25 C27 69.6(9) . . . . ?
Al2 O35 C25 C27 -103.5(7) . . . . ?
Al3 O35 C25 C26 -57.6(8) . . . . ?
Al2 O35 C25 C26 129.3(6) . . . . ?
Al3 O31 C29 C30 -19.5(14) . . . . ?
Al3 O31 C29 C28 163.7(7) . . . . ?
C31 C30 C29 O31 4.6(15) . . . . ?
C31 C30 C29 C28 -178.4(9) . . . . ?
O31 C29 C28 F283 -126.0(11) . . . . ?
C30 C29 C28 F283 56.8(13) . . . . ?
O31 C29 C28 F282 112.6(10) . . . . ?
C30 C29 C28 F282 -64.6(12) . . . . ?
O31 C29 C28 F281 -5.8(14) . . . . ?
C30 C29 C28 F281 177.0(9) . . . . ?
Al1 O13 C7 C8 -16.7(17) . . . . ?
Al1 O13 C7 C6 159.6(7) . . . . ?
C9 C8 C7 O13 1.2(19) . . . . ?
C9 C8 C7 C6 -174.7(12) . . . . ?
Al1 O11 C2 C1 -169.6(8) . . . . ?
Al1 O11 C2 C3 36.9(16) . . . . ?
Al1 O14 C9 C8 31.0(18) . . . . ?
Al1 O14 C9 C10 -171.7(7) . . . . ?
C7 C8 C9 O14 -8.2(19) . . . . ?
C7 C8 C9 C10 -166.7(11) . . . . ?
O11 C2 C3 C4 -11.3(17) . . . . ?
C1 C2 C3 C4 -167.4(10) . . . . ?
Al1 O12 C4 C3 -15.5(18) . . . . ?
Al1 O12 C4 C5 160.5(6) . . . . ?
C2 C3 C4 O12 0.3(18) . . . . ?
C2 C3 C4 C5 -175.7(10) . . . . ?
F53 C5 C4 O12 -62.4(15) . . . . ?
F52 C5 C4 O12 -178.7(11) . . . . ?
F51 C5 C4 O12 68.0(13) . . . . ?
F53 C5 C4 C3 114.0(13) . . . . ?
F52 C5 C4 C3 -2.3(14) . . . . ?
F51 C5 C4 C3 -115.6(11) . . . . ?
O14 C9 C10 F102 -81.9(14) . . . . ?
C8 C9 C10 F102 77.0(12) . . . . ?
O14 C9 C10 F101 36.6(16) . . . . ?
C8 C9 C10 F101 -164.6(10) . . . . ?
O14 C9 C10 F103 156.3(11) . . . . ?
C8 C9 C10 F103 -44.8(14) . . . . ?
O11 C2 C1 F12 -99.1(15) . . . . ?
C3 C2 C1 F12 56.1(13) . . . . ?
O11 C2 C1 F13 144.0(13) . . . . ?
C3 C2 C1 F13 -60.8(14) . . . . ?
O11 C2 C1 F11 19.8(17) . . . . ?
C3 C2 C1 F11 174.9(9) . . . . ?
O13 C7 C6 F61 35.0(18) . . . . ?
C8 C7 C6 F61 -148.7(14) . . . . ?
O13 C7 C6 F62 -98.8(12) . . . . ?
C8 C7 C6 F62 77.5(15) . . . . ?
O13 C7 C6 F63 153.0(12) . . . . ?
C8 C7 C6 F63 -30.7(16) . . . . ?
